data_4311166
loop_
_publ_author_name
'Subhadip Neogi'
'G. Savitha'
'Parimal K. Bharadwaj'

_publ_section_title
;
 Structure of Discrete (H2O)12 Clusters Present in the Cavity of Polymeric
 Interlinked Metallocycles of Nd(III) or Gd(III) and a Podand Ligand
;
_journal_name_full 'Inorganic Chemistry'
_journal_page_first 3771
_journal_page_last 3773
_journal_paper_doi 10.1021/ic0495618
_journal_volume 43
_journal_year 2004
_chemical_formula_moiety 'C28 H37 N Gd O17'
_chemical_formula_sum 'C28 H37 Gd N O17'
_chemical_formula_weight 816.84
_chemical_name_systematic
;
 ?
;
_space_group_IT_number 2
_symmetry_cell_setting triclinic
_symmetry_space_group_name_Hall '-P 1'
_symmetry_space_group_name_H-M 'P -1'
_atom_sites_solution_hydrogens geom
_atom_sites_solution_primary direct
_atom_sites_solution_secondary difmap
_audit_creation_method SHELXL-97
_cell_angle_alpha 95.385(5)
_cell_angle_beta 103.105(5)
_cell_angle_gamma 108.467(5)
_cell_formula_units_Z 2
_cell_length_a 10.861(5)
_cell_length_b 11.600(5)
_cell_length_c 13.806(5)
_cell_measurement_reflns_used 999
_cell_measurement_temperature 100
_cell_measurement_theta_max 28.23
_cell_measurement_theta_min 2.04
_cell_volume 1580.8(12)
_computing_cell_refinement 'SAINT 6.45 ( Bruker, 2003)'
_computing_data_collection 'SMART 5.628 (Bruker, 2003)'
_computing_data_reduction 'SAINT 6.45 ( Bruker, 2003)'
_computing_publication_material 'Diamond 2.1'
_computing_structure_refinement 'SHELXL-97 (Sheldrick, 1997)'
_computing_structure_solution SIR-97
_diffrn_ambient_temperature 100
_diffrn_measured_fraction_theta_full 0.955
_diffrn_measured_fraction_theta_max 0.955
_diffrn_measurement_device_type 'Bruker SMART APEX'
_diffrn_measurement_method /w-scans
_diffrn_radiation_monochromator graphite
_diffrn_radiation_source 'fine-focus sealed tube'
_diffrn_radiation_type MoK\a
_diffrn_radiation_wavelength 0.71069
_diffrn_reflns_av_R_equivalents 0.0148
_diffrn_reflns_av_sigmaI/netI 0.0288
_diffrn_reflns_limit_h_max 14
_diffrn_reflns_limit_h_min -10
_diffrn_reflns_limit_k_max 15
_diffrn_reflns_limit_k_min -15
_diffrn_reflns_limit_l_max 17
_diffrn_reflns_limit_l_min -18
_diffrn_reflns_number 10607
_diffrn_reflns_theta_full 28.29
_diffrn_reflns_theta_max 28.29
_diffrn_reflns_theta_min 2.21
_exptl_absorpt_coefficient_mu 2.143
_exptl_crystal_colour brown
_exptl_crystal_density_diffrn 1.401
_exptl_crystal_density_method 'not measured'
_exptl_crystal_description 'rectangular parallelopiped'
_exptl_crystal_F_000 664
_exptl_crystal_size_max 0.16
_exptl_crystal_size_mid 0.14
_exptl_crystal_size_min 0.11
_refine_diff_density_max 0.962
_refine_diff_density_min -1.285
_refine_diff_density_rms 0.115
_refine_ls_extinction_method none
_refine_ls_goodness_of_fit_ref 1.061
_refine_ls_hydrogen_treatment mixed
_refine_ls_matrix_type full
_refine_ls_number_parameters 424
_refine_ls_number_reflns 7523
_refine_ls_number_restraints 0
_refine_ls_restrained_S_all 1.061
_refine_ls_R_factor_all 0.0291
_refine_ls_R_factor_gt 0.0280
_refine_ls_shift/su_max 0.002
_refine_ls_shift/su_mean 0.001
_refine_ls_structure_factor_coef Fsqd
_refine_ls_weighting_details 'calc w=1/[\s^2^(Fo^2^)+(0.0431P)^2^+2.1178P] where P=(Fo^2^+2Fc^2^)/3'
_refine_ls_weighting_scheme calc
_refine_ls_wR_factor_gt 0.0751
_refine_ls_wR_factor_ref 0.0758
_reflns_number_gt 7214
_reflns_number_total 7523
_reflns_threshold_expression >2sigma(I)
_cod_data_source_file ic0495618rom20040404_080710_2.cif
_cod_data_source_block Compound2
_cod_depositor_comments
;
The following automatic conversions were performed:
'_symmetry_cell_setting' value 'Triclinic' changed to 'triclinic'
according to '/home/saulius/struct/CIF-dictionaries/cif_core.dic'
dictionary named 'cif_core.dic' version 2.4.1 from 2010-06-29.

Automatic conversion script
Id: cif_fix_enum 1527 2010-12-29 10:47:43Z saulius 
;
_cod_original_cell_volume 1580.8(11)
_cod_original_formula_sum 'C28 H37 N Gd O17'
_cod_database_code 4311166

loop_
_symmetry_equiv_pos_as_xyz
'x, y, z'
'-x, -y, -z'

loop_
_atom_site_label
_atom_site_type_symbol
_atom_site_fract_x
_atom_site_fract_y
_atom_site_fract_z
_atom_site_U_iso_or_equiv
_atom_site_adp_type
_atom_site_occupancy
_atom_site_symmetry_multiplicity
_atom_site_calc_flag
_atom_site_refinement_flags
_atom_site_disorder_assembly
_atom_site_disorder_group
Gd1 Gd 0.283290(12) 0.468727(11) 0.567516(8) 0.01378(5) Uani 1 1 d . . .
O1 O -0.2943(2) 0.06299(18) 1.06339(15) 0.0205(4) Uani 1 1 d . . .
O2 O -0.6312(2) -0.43803(17) 0.75167(14) 0.0178(4) Uani 1 1 d . . .
O3 O -0.5706(2) -0.31561(19) 0.64496(15) 0.0248(4) Uani 1 1 d . . .
O4 O 0.0547(2) 0.17413(19) 1.05522(15) 0.0219(4) Uani 1 1 d . . .
O5 O -0.1464(2) 0.35163(19) 1.01091(14) 0.0196(4) Uani 1 1 d . . .
O6 O -0.0225(3) 0.1488(2) 0.58421(16) 0.0310(5) Uani 1 1 d . . .
O7 O 0.1576(2) 0.3206(2) 0.64217(16) 0.0293(5) Uani 1 1 d . . .
O8 O 0.6680(2) 0.43817(19) 0.56658(14) 0.0200(4) Uani 1 1 d . . .
O9 O 0.4876(2) 0.4416(2) 0.61483(15) 0.0225(4) Uani 1 1 d . . .
O10 O 0.1440(2) 0.58719(18) 0.59626(14) 0.0191(4) Uani 1 1 d . . .
O11 O -0.06093(19) 0.60280(18) 0.55701(14) 0.0185(4) Uani 1 1 d . . .
N1 N -0.0773(2) 0.2481(2) 1.18083(16) 0.0155(4) Uani 1 1 d . . .
C1 C -0.1785(3) 0.1690(2) 1.2280(2) 0.0183(5) Uani 1 1 d . . .
H1A H -0.2460 0.2059 1.2328 0.022 Uiso 1 1 calc R . .
H1B H -0.1336 0.1632 1.2956 0.022 Uiso 1 1 calc R . .
C2 C -0.2455(3) 0.0412(3) 1.1633(2) 0.0195(5) Uani 1 1 d . . .
H2A H -0.1812 -0.0010 1.1644 0.023 Uiso 1 1 calc R . .
H2B H -0.3193 -0.0083 1.1869 0.023 Uiso 1 1 calc R . .
C3 C -0.3585(3) -0.0371(2) 0.9865(2) 0.0181(5) Uani 1 1 d . . .
C4 C -0.3985(3) -0.1586(3) 1.0024(2) 0.0188(5) Uani 1 1 d . . .
H4 H -0.3816 -0.1762 1.0674 0.023 Uiso 1 1 calc R . .
C5 C -0.4645(3) -0.2535(2) 0.9188(2) 0.0179(5) Uani 1 1 d . . .
H5 H -0.4916 -0.3350 0.9286 0.021 Uiso 1 1 calc R . .
C6 C -0.4907(3) -0.2291(2) 0.8211(2) 0.0177(5) Uani 1 1 d . . .
C7 C -0.4485(3) -0.1066(3) 0.8068(2) 0.0210(5) Uani 1 1 d . . .
H7 H -0.4644 -0.0891 0.7417 0.025 Uiso 1 1 calc R . .
C8 C -0.3830(3) -0.0105(3) 0.8892(2) 0.0216(6) Uani 1 1 d . . .
H8 H -0.3557 0.0710 0.8793 0.026 Uiso 1 1 calc R . .
C9 C -0.5677(3) -0.3337(3) 0.7343(2) 0.0181(5) Uani 1 1 d . . .
C10 C 0.0620(3) 0.2447(3) 1.2210(2) 0.0203(5) Uani 1 1 d . . .
H10A H 0.0566 0.1643 1.2379 0.024 Uiso 1 1 calc R . .
H10B H 0.1099 0.3066 1.2817 0.024 Uiso 1 1 calc R . .
C11 C 0.1360(3) 0.2704(3) 1.1403(2) 0.0227(6) Uani 1 1 d . . .
H11A H 0.1431 0.3511 1.1233 0.027 Uiso 1 1 calc R . .
H11B H 0.2259 0.2669 1.1627 0.027 Uiso 1 1 calc R . .
C12 C 0.0671(3) 0.1914(3) 0.9602(2) 0.0184(5) Uani 1 1 d . . .
C13 C -0.0328(3) 0.1054(3) 0.8808(2) 0.0200(5) Uani 1 1 d . . .
H13 H -0.0998 0.0408 0.8940 0.024 Uiso 1 1 calc R . .
C14 C -0.0316(3) 0.1168(2) 0.7822(2) 0.0194(5) Uani 1 1 d . . .
H14 H -0.0987 0.0600 0.7291 0.023 Uiso 1 1 calc R . .
C15 C 0.0696(3) 0.2130(2) 0.7616(2) 0.0180(5) Uani 1 1 d . . .
C16 C 0.1696(3) 0.2963(2) 0.8417(2) 0.0183(5) Uani 1 1 d . . .
H16 H 0.2380 0.3596 0.8286 0.022 Uiso 1 1 calc R . .
C17 C 0.1693(3) 0.2869(3) 0.9414(2) 0.0191(5) Uani 1 1 d . . .
H17 H 0.2364 0.3435 0.9946 0.023 Uiso 1 1 calc R . .
C18 C 0.0686(3) 0.2285(3) 0.6548(2) 0.0217(6) Uani 1 1 d . . .
C19 C 0.7815(3) 0.3651(2) 0.91963(19) 0.0168(5) Uani 1 1 d . . .
C20 C 0.6663(3) 0.3965(3) 0.9057(2) 0.0208(5) Uani 1 1 d . . .
H20 H 0.6303 0.4062 0.9597 0.025 Uiso 1 1 calc R . .
C21 C 0.6046(3) 0.4133(3) 0.8104(2) 0.0192(5) Uani 1 1 d . . .
H21 H 0.5270 0.4335 0.8008 0.023 Uiso 1 1 calc R . .
C22 C 0.6588(3) 0.3998(2) 0.72962(19) 0.0149(5) Uani 1 1 d . . .
C23 C 0.7720(3) 0.3645(2) 0.7440(2) 0.0166(5) Uani 1 1 d . . .
H23 H 0.8067 0.3525 0.6897 0.020 Uiso 1 1 calc R . .
C24 C 0.8336(3) 0.3472(2) 0.8383(2) 0.0178(5) Uani 1 1 d . . .
H24 H 0.9092 0.3237 0.8472 0.021 Uiso 1 1 calc R . .
C25 C 0.5994(3) 0.4281(2) 0.62897(19) 0.0153(5) Uani 1 1 d . . .
C26 C -0.0795(3) 0.3774(3) 1.1872(2) 0.0196(5) Uani 1 1 d . . .
H26A H 0.0080 0.4340 1.1869 0.024 Uiso 1 1 calc R . .
H26B H -0.0983 0.4019 1.2498 0.024 Uiso 1 1 calc R . .
C27 C -0.1863(3) 0.3831(3) 1.0987(2) 0.0213(5) Uani 1 1 d . . .
H27A H -0.2739 0.3249 1.0969 0.026 Uiso 1 1 calc R . .
H27B H -0.1910 0.4655 1.1030 0.026 Uiso 1 1 calc R . .
C28 C 0.0233(3) 0.5551(2) 0.54444(19) 0.0155(5) Uani 1 1 d . . .
OW1 O -0.4500(3) -0.1735(2) 0.5192(2) 0.0459(7) Uani 1 1 d . . .
H1W1 H -0.4366 -0.0856 0.5429 0.055 Uiso 1 1 d . . .
H2W1 H -0.5019 -0.2137 0.5559 0.055 Uiso 1 1 d . . .
OW2 O -0.3424(4) 0.0681(3) 0.6142(3) 0.0790(13) Uani 1 1 d . . .
H1W2 H -0.3558 0.0327 0.5324 0.095 Uiso 1 1 d . . .
H2W2 H -0.4380 0.0674 0.6086 0.095 Uiso 1 1 d . . .
OW3 O -0.2526(4) 0.1588(4) 0.4623(3) 0.0758(11) Uani 1 1 d . . .
H1W3 H -0.1406 0.1770 0.4973 0.091 Uiso 1 1 d . . .
H2W3 H -0.2403 0.2617 0.4532 0.091 Uiso 1 1 d . . .
OW4 O -0.4019(6) -0.0782(4) 0.3382(4) 0.0937(14) Uani 1 1 d . . .
H1W4 H -0.4168 -0.1553 0.3744 0.112 Uiso 1 1 d . . .
H2W4 H -0.3390 0.0068 0.3987 0.112 Uiso 1 1 d . . .
OW5 O -0.0257(3) -0.0944(2) 0.59523(17) 0.0394(6) Uani 1 1 d . . .
H1W5 H -0.0024 -0.1164 0.5402 0.047 Uiso 1 1 d . . .
H2W5 H -0.0367 -0.0223 0.5926 0.047 Uiso 1 1 d . . .
OW6 O 0.2627(3) 0.2877(2) 0.45563(17) 0.0314(5) Uani 1 1 d . . .
H1W6 H 0.1847 0.2137 0.4361 0.038 Uiso 1 1 d . . .
H2W6 H 0.3267 0.2510 0.4669 0.038 Uiso 1 1 d . . .

loop_
_atom_site_aniso_label
_atom_site_aniso_U_11
_atom_site_aniso_U_22
_atom_site_aniso_U_33
_atom_site_aniso_U_23
_atom_site_aniso_U_13
_atom_site_aniso_U_12
Gd1 0.01846(8) 0.01555(7) 0.00814(7) 0.00283(4) 0.00373(5) 0.00674(5)
O1 0.0255(10) 0.0167(9) 0.0137(9) 0.0004(7) 0.0002(7) 0.0041(8)
O2 0.0208(9) 0.0176(9) 0.0127(9) 0.0015(7) 0.0035(7) 0.0049(7)
O3 0.0328(11) 0.0209(10) 0.0136(9) 0.0024(7) 0.0046(8) 0.0012(8)
O4 0.0303(11) 0.0233(10) 0.0153(9) 0.0071(8) 0.0108(8) 0.0092(8)
O5 0.0247(10) 0.0275(10) 0.0109(9) 0.0069(7) 0.0051(7) 0.0140(8)
O6 0.0459(14) 0.0202(10) 0.0152(10) 0.0019(8) 0.0010(9) 0.0012(9)
O7 0.0399(13) 0.0228(10) 0.0167(10) 0.0059(8) 0.0070(9) -0.0007(9)
O8 0.0240(10) 0.0250(10) 0.0130(9) 0.0074(7) 0.0069(7) 0.0086(8)
O9 0.0239(10) 0.0326(11) 0.0147(9) 0.0075(8) 0.0038(8) 0.0148(9)
O10 0.0189(9) 0.0200(9) 0.0148(9) -0.0030(7) 0.0022(7) 0.0053(7)
O11 0.0188(9) 0.0214(9) 0.0143(9) -0.0020(7) 0.0034(7) 0.0078(8)
N1 0.0170(10) 0.0171(10) 0.0113(10) 0.0035(8) 0.0030(8) 0.0046(8)
C1 0.0221(13) 0.0179(12) 0.0130(12) 0.0024(9) 0.0062(10) 0.0037(10)
C2 0.0216(13) 0.0192(13) 0.0137(12) 0.0034(10) 0.0032(10) 0.0029(10)
C3 0.0170(12) 0.0178(12) 0.0160(12) -0.0006(9) 0.0018(9) 0.0042(10)
C4 0.0200(13) 0.0195(13) 0.0140(12) 0.0024(10) 0.0017(9) 0.0051(10)
C5 0.0177(12) 0.0164(12) 0.0176(13) 0.0022(10) 0.0036(10) 0.0044(10)
C6 0.0157(12) 0.0198(13) 0.0157(12) 0.0012(10) 0.0034(9) 0.0046(10)
C7 0.0251(14) 0.0227(13) 0.0130(12) 0.0047(10) 0.0028(10) 0.0067(11)
C8 0.0241(14) 0.0185(13) 0.0188(13) 0.0033(10) 0.0036(10) 0.0043(11)
C9 0.0187(12) 0.0199(13) 0.0144(12) 0.0012(10) 0.0033(9) 0.0063(10)
C10 0.0189(13) 0.0300(14) 0.0120(12) 0.0073(10) 0.0024(10) 0.0089(11)
C11 0.0202(13) 0.0320(15) 0.0149(13) 0.0058(11) 0.0042(10) 0.0078(11)
C12 0.0236(13) 0.0216(13) 0.0149(12) 0.0070(10) 0.0078(10) 0.0117(11)
C13 0.0234(14) 0.0163(12) 0.0224(14) 0.0057(10) 0.0097(11) 0.0067(10)
C14 0.0221(13) 0.0158(12) 0.0181(13) 0.0015(10) 0.0043(10) 0.0049(10)
C15 0.0232(13) 0.0168(12) 0.0148(12) 0.0041(9) 0.0049(10) 0.0081(10)
C16 0.0207(13) 0.0164(12) 0.0173(13) 0.0047(10) 0.0053(10) 0.0051(10)
C17 0.0189(13) 0.0231(13) 0.0142(12) 0.0035(10) 0.0032(10) 0.0067(10)
C18 0.0332(16) 0.0164(12) 0.0139(12) 0.0040(10) 0.0055(11) 0.0070(11)
C19 0.0213(13) 0.0168(12) 0.0116(11) 0.0048(9) 0.0035(9) 0.0054(10)
C20 0.0257(14) 0.0286(14) 0.0138(12) 0.0084(10) 0.0090(10) 0.0132(11)
C21 0.0193(13) 0.0252(14) 0.0156(12) 0.0070(10) 0.0060(10) 0.0094(11)
C22 0.0165(12) 0.0144(11) 0.0118(11) 0.0033(9) 0.0030(9) 0.0028(9)
C23 0.0200(13) 0.0174(12) 0.0124(12) 0.0035(9) 0.0062(9) 0.0052(10)
C24 0.0195(13) 0.0202(12) 0.0151(12) 0.0047(10) 0.0042(10) 0.0089(10)
C25 0.0192(12) 0.0140(11) 0.0113(11) 0.0015(9) 0.0037(9) 0.0044(9)
C26 0.0264(14) 0.0167(12) 0.0133(12) 0.0020(9) 0.0025(10) 0.0067(10)
C27 0.0301(15) 0.0263(14) 0.0125(12) 0.0062(10) 0.0058(10) 0.0156(12)
C28 0.0198(12) 0.0144(11) 0.0104(11) 0.0010(9) 0.0051(9) 0.0032(9)
OW1 0.0643(19) 0.0273(13) 0.0448(16) 0.0053(11) 0.0309(14) 0.0033(12)
OW2 0.065(2) 0.0460(19) 0.095(3) -0.0215(18) -0.033(2) 0.0262(17)
OW3 0.083(3) 0.065(2) 0.083(3) 0.019(2) 0.028(2) 0.025(2)
OW4 0.116(4) 0.077(3) 0.080(3) 0.016(2) 0.031(3) 0.019(3)
OW5 0.0738(19) 0.0210(11) 0.0170(11) 0.0049(8) 0.0081(11) 0.0107(11)
OW6 0.0417(13) 0.0254(11) 0.0254(11) -0.0042(9) 0.0019(10) 0.0169(10)

loop_
_atom_type_symbol
_atom_type_description
_atom_type_scat_dispersion_real
_atom_type_scat_dispersion_imag
_atom_type_scat_source
C C 0.0033 0.0016 'International Tables Vol C Tables 4.2.6.8 and 6.1.1.4'
H H 0.0000 0.0000 'International Tables Vol C Tables 4.2.6.8 and 6.1.1.4'
N N 0.0061 0.0033 'International Tables Vol C Tables 4.2.6.8 and 6.1.1.4'
O O 0.0106 0.0060 'International Tables Vol C Tables 4.2.6.8 and 6.1.1.4'
Gd Gd -0.1653 3.9035 'International Tables Vol C Tables 4.2.6.8 and 6.1.1.4'

loop_
_geom_angle_atom_site_label_1
_geom_angle_atom_site_label_2
_geom_angle_atom_site_label_3
_geom_angle
_geom_angle_site_symmetry_1
_geom_angle_site_symmetry_3
_geom_angle_publ_flag
O9 Gd1 O8 93.76(7) . 2_666 ?
O9 Gd1 O7 100.02(9) . . ?
O8 Gd1 O7 154.62(8) 2_666 . ?
O9 Gd1 OW6 74.23(8) . . ?
O8 Gd1 OW6 81.87(8) 2_666 . ?
O7 Gd1 OW6 81.54(9) . . ?
O9 Gd1 O10 147.92(7) . . ?
O8 Gd1 O10 92.56(7) 2_666 . ?
O7 Gd1 O10 87.00(9) . . ?
OW6 Gd1 O10 137.84(7) . . ?
O9 Gd1 O11 145.47(7) . 2_566 ?
O8 Gd1 O11 77.85(7) 2_666 2_566 ?
O7 Gd1 O11 78.74(8) . 2_566 ?
OW6 Gd1 O11 71.46(7) . 2_566 ?
O10 Gd1 O11 66.53(7) . 2_566 ?
O9 Gd1 O3 80.51(8) . 1_665 ?
O8 Gd1 O3 75.17(7) 2_666 1_665 ?
O7 Gd1 O3 127.94(8) . 1_665 ?
OW6 Gd1 O3 144.44(9) . 1_665 ?
O10 Gd1 O3 70.82(8) . 1_665 ?
O11 Gd1 O3 127.66(7) 2_566 1_665 ?
O9 Gd1 O2 76.88(7) . 1_665 ?
O8 Gd1 O2 127.63(7) 2_666 1_665 ?
O7 Gd1 O2 76.61(7) . 1_665 ?
OW6 Gd1 O2 139.80(7) . 1_665 ?
O10 Gd1 O2 74.40(7) . 1_665 ?
O11 Gd1 O2 134.40(6) 2_566 1_665 ?
O3 Gd1 O2 52.53(6) 1_665 1_665 ?
O9 Gd1 C9 77.17(8) . 1_665 ?
O8 Gd1 C9 101.38(8) 2_666 1_665 ?
O7 Gd1 C9 102.39(8) . 1_665 ?
OW6 Gd1 C9 151.36(8) . 1_665 ?
O10 Gd1 C9 70.76(8) . 1_665 ?
O11 Gd1 C9 137.16(7) 2_566 1_665 ?
O3 Gd1 C9 26.26(7) 1_665 1_665 ?
O2 Gd1 C9 26.28(7) 1_665 1_665 ?
C3 O1 C2 118.2(2) . . ?
C9 O2 Gd1 92.44(16) . 1_445 ?
C9 O3 Gd1 93.73(17) . 1_445 ?
C12 O4 C11 119.1(2) . . ?
C19 O5 C27 117.2(2) 1_455 . ?
C18 O7 Gd1 162.3(2) . . ?
C25 O8 Gd1 144.96(18) . 2_666 ?
C25 O9 Gd1 172.49(18) . . ?
C28 O10 Gd1 120.86(17) . . ?
C28 O11 Gd1 118.82(16) . 2_566 ?
C26 N1 C10 112.7(2) . . ?
C26 N1 C1 111.6(2) . . ?
C10 N1 C1 112.7(2) . . ?
N1 C1 C2 109.1(2) . . ?
O1 C2 C1 104.5(2) . . ?
O1 C3 C4 123.3(2) . . ?
O1 C3 C8 115.8(2) . . ?
C4 C3 C8 120.8(2) . . ?
C3 C4 C5 118.6(3) . . ?
C6 C5 C4 121.5(3) . . ?
C5 C6 C7 118.9(2) . . ?
C5 C6 C9 119.4(2) . . ?
C7 C6 C9 121.6(2) . . ?
C8 C7 C6 120.5(3) . . ?
C7 C8 C3 119.6(3) . . ?
O2 C9 O3 121.3(2) . . ?
O2 C9 C6 119.2(2) . . ?
O3 C9 C6 119.5(2) . . ?
O2 C9 Gd1 61.28(14) . 1_445 ?
O3 C9 Gd1 60.01(14) . 1_445 ?
C6 C9 Gd1 179.2(2) . 1_445 ?
N1 C10 C11 108.3(2) . . ?
O4 C11 C10 104.4(2) . . ?
O4 C12 C17 124.1(3) . . ?
O4 C12 C13 115.1(2) . . ?
C17 C12 C13 120.8(3) . . ?
C14 C13 C12 119.5(3) . . ?
C13 C14 C15 120.6(3) . . ?
C16 C15 C14 119.0(3) . . ?
C16 C15 C18 120.2(3) . . ?
C14 C15 C18 120.8(2) . . ?
C15 C16 C17 121.2(3) . . ?
C12 C17 C16 118.9(3) . . ?
O7 C18 O6 124.7(3) . . ?
O7 C18 C15 117.3(3) . . ?
O6 C18 C15 118.0(3) . . ?
O5 C19 C20 124.7(2) 1_655 . ?
O5 C19 C24 115.1(2) 1_655 . ?
C20 C19 C24 120.3(2) . . ?
C19 C20 C21 119.7(3) . . ?
C22 C21 C20 120.3(3) . . ?
C23 C22 C21 119.2(2) . . ?
C23 C22 C25 120.3(2) . . ?
C21 C22 C25 120.4(2) . . ?
C24 C23 C22 120.8(2) . . ?
C23 C24 C19 119.5(3) . . ?
O9 C25 O8 125.2(2) . . ?
O9 C25 C22 117.9(2) . . ?
O8 C25 C22 116.9(2) . . ?
N1 C26 C27 109.6(2) . . ?
O5 C27 C26 105.6(2) . . ?
O11 C28 O10 126.8(2) . . ?
O11 C28 C28 117.4(3) . 2_566 ?
O10 C28 C28 115.9(3) . 2_566 ?

loop_
_geom_bond_atom_site_label_1
_geom_bond_atom_site_label_2
_geom_bond_distance
_geom_bond_site_symmetry_2
_geom_bond_publ_flag
Gd1 O9 2.296(2) . ?
Gd1 O8 2.309(2) 2_666 ?
Gd1 O7 2.316(2) . ?
Gd1 OW6 2.405(2) . ?
Gd1 O10 2.413(2) . ?
Gd1 O11 2.461(2) 2_566 ?
Gd1 O3 2.477(2) 1_665 ?
Gd1 O2 2.505(2) 1_665 ?
Gd1 C9 2.853(3) 1_665 ?
O1 C3 1.372(3) . ?
O1 C2 1.437(3) . ?
O2 C9 1.264(3) . ?
O2 Gd1 2.505(2) 1_445 ?
O3 C9 1.265(3) . ?
O3 Gd1 2.477(2) 1_445 ?
O4 C12 1.375(3) . ?
O4 C11 1.437(4) . ?
O5 C19 1.376(3) 1_455 ?
O5 C27 1.431(3) . ?
O6 C18 1.264(4) . ?
O7 C18 1.250(4) . ?
O8 C25 1.251(3) . ?
O8 Gd1 2.309(2) 2_666 ?
O9 C25 1.248(3) . ?
O10 C28 1.258(3) . ?
O11 C28 1.244(3) . ?
O11 Gd1 2.461(2) 2_566 ?
N1 C26 1.502(3) . ?
N1 C10 1.503(4) . ?
N1 C1 1.507(3) . ?
C1 C2 1.516(4) . ?
C3 C4 1.392(4) . ?
C3 C8 1.393(4) . ?
C4 C5 1.394(4) . ?
C5 C6 1.389(4) . ?
C6 C7 1.396(4) . ?
C6 C9 1.496(4) . ?
C7 C8 1.391(4) . ?
C9 Gd1 2.853(3) 1_445 ?
C10 C11 1.515(4) . ?
C12 C17 1.390(4) . ?
C12 C13 1.394(4) . ?
C13 C14 1.382(4) . ?
C14 C15 1.400(4) . ?
C15 C16 1.388(4) . ?
C15 C18 1.501(4) . ?
C16 C17 1.392(4) . ?
C19 O5 1.376(3) 1_655 ?
C19 C20 1.388(4) . ?
C19 C24 1.394(4) . ?
C20 C21 1.396(4) . ?
C21 C22 1.392(4) . ?
C22 C23 1.393(4) . ?
C22 C25 1.506(3) . ?
C23 C24 1.386(4) . ?
C26 C27 1.505(4) . ?
C28 C28 1.552(5) 2_566 ?
